data_7003436
loop_
_publ_author_name
'Gonz\'alez-del Moral, Octavio'
'Hern\'an-G\'omez, Alberto'
'Mart\'in, Avelino'
'Mena, Miguel'
'Santamar\'ia, Cristina'

_publ_section_title
;
 Group 13 organoderivatives supported on a metallic oxide model
;
_journal_issue 1
_journal_name_full 'Dalton Transactions'
_journal_page_first 44
_journal_paper_doi 10.1039/b716166m
_journal_year 2008
_chemical_compound_source 'synthesis as described'
_chemical_formula_moiety 'C39 H61 B1 O3 Ti3'
_chemical_formula_sum 'C39 H61 B O3 Ti3'
_chemical_formula_weight 732.33
_chemical_name_systematic
;
?
;
_space_group_IT_number 14
_symmetry_cell_setting monoclinic
_symmetry_Int_Tables_number 14
_symmetry_space_group_name_Hall '-P 2ybc'
_symmetry_space_group_name_H-M 'P 1 21/c 1'
_atom_sites_solution_hydrogens geom
_atom_sites_solution_primary direct
_atom_sites_solution_secondary difmap
_audit_conform_dict_location ftp://ftp.iucr.org/pub/cif_core.dic
_audit_conform_dict_name cif_core.dic
_audit_conform_dict_version 2.3
_audit_creation_date 2007-07-23T10:35:43-00:00
_audit_creation_method 'WinGX routine CIF_UPDATE'
_cell_angle_alpha 90
_cell_angle_beta 105.61(3)
_cell_angle_gamma 90
_cell_formula_units_Z 4
_cell_length_a 11.313(3)
_cell_length_b 19.171(17)
_cell_length_c 19.088(12)
_cell_measurement_reflns_used 33
_cell_measurement_temperature 200(2)
_cell_measurement_theta_max 16
_cell_measurement_theta_min 3
_cell_measurement_wavelength 0.71073
_cell_volume 3987(4)
_computing_cell_refinement 'Dirax/lsq (Duisenberg & Schreurs, 1989-2000)'
_computing_data_collection 'Collect (Nonius BV, 1997-2000)'
_computing_data_reduction 'EvalCCD (Duisenberg & Schreurs 1990-2000)'
_computing_molecular_graphics 'Ortep-3 for Windows (Farrugia, 1997)'
_computing_publication_material 'WinGX publication routines (Farrugia, 1999)'
_computing_structure_refinement 'SHELXL-97 (Sheldrick, 1997)'
_computing_structure_solution 'SHELXS-86 (Sheldrick, 1986)'
_diffrn_ambient_temperature 200(2)
_diffrn_detector 'CCD plate'
_diffrn_detector_area_resol_mean 9
_diffrn_measured_fraction_theta_full 0.993
_diffrn_measured_fraction_theta_max 0.993
_diffrn_measurement_device '95mm CCD camera on \k-goniostat'
_diffrn_measurement_device_type KappaCCD
_diffrn_measurement_method 'CCD rotation images, thick slices'
_diffrn_orient_matrix_type X=UH
_diffrn_orient_matrix_UB_11 0.01
_diffrn_orient_matrix_UB_12 0
_diffrn_orient_matrix_UB_13 0
_diffrn_orient_matrix_UB_21 0
_diffrn_orient_matrix_UB_22 0.01
_diffrn_orient_matrix_UB_23 0
_diffrn_orient_matrix_UB_31 0
_diffrn_orient_matrix_UB_32 0
_diffrn_orient_matrix_UB_33 0.01
_diffrn_radiation_monochromator graphite
_diffrn_radiation_probe x-ray
_diffrn_radiation_type MoK\a
_diffrn_radiation_wavelength 0.71073
_diffrn_reflns_av_R_equivalents 0.1413
_diffrn_reflns_av_unetI/netI 0.107
_diffrn_reflns_limit_h_max 13
_diffrn_reflns_limit_h_min -13
_diffrn_reflns_limit_k_max 22
_diffrn_reflns_limit_k_min -22
_diffrn_reflns_limit_l_max 22
_diffrn_reflns_limit_l_min -22
_diffrn_reflns_number 48845
_diffrn_reflns_reduction_process
;
Scaled and merged with SORTAV
R.H. Blessing, (1987) Cryst. Rev. 1, 3-58
R.H. Blessing, (1989) J. Appl. Cryst. 22, 396-397
;
_diffrn_reflns_theta_full 25.01
_diffrn_reflns_theta_max 25.01
_diffrn_reflns_theta_min 3.07
_diffrn_source 'Enraf Nonius FR590'
_exptl_absorpt_coefficient_mu 0.619
_exptl_absorpt_correction_T_max 1.001
_exptl_absorpt_correction_T_min 0.819
_exptl_absorpt_correction_type multi-scan
_exptl_absorpt_process_details
;
R.H. Blessing, Acta Cryst. (1995), A51, 33-38
;
_exptl_crystal_colour orange
_exptl_crystal_density_diffrn 1.22
_exptl_crystal_density_method 'not measured'
_exptl_crystal_description prism
_exptl_crystal_F_000 1560
_exptl_crystal_size_max 0.2
_exptl_crystal_size_mid 0.2
_exptl_crystal_size_min 0.2
_refine_diff_density_max 0.453
_refine_diff_density_min -0.379
_refine_diff_density_rms 0.091
_refine_ls_extinction_method none
_refine_ls_goodness_of_fit_ref 1.034
_refine_ls_hydrogen_treatment mixed
_refine_ls_matrix_type full
_refine_ls_number_parameters 434
_refine_ls_number_reflns 6984
_refine_ls_number_restraints 0
_refine_ls_restrained_S_all 1.034
_refine_ls_R_factor_all 0.1341
_refine_ls_R_factor_gt 0.0674
_refine_ls_shift/su_max 0.009
_refine_ls_shift/su_mean 0
_refine_ls_structure_factor_coef Fsqd
_refine_ls_weighting_details 'calc w=1/[\s^2^(Fo^2^)+(0.0474P)^2^+12.4795P] where P=(Fo^2^+2Fc^2^)/3'
_refine_ls_weighting_scheme calc
_refine_ls_wR_factor_gt 0.1428
_refine_ls_wR_factor_ref 0.1785
_reflns_number_gt 4126
_reflns_number_total 6984
_reflns_threshold_expression >2sigma(I)
_cod_data_source_file b716166m.txt
_cod_data_source_block 4
_cod_original_cell_volume 3987(5)
_cod_original_formula_sum 'C39 H61 B1 O3 Ti3'
_cod_database_code 7003436

loop_
_symmetry_equiv_pos_as_xyz
'x, y, z'
'-x, y+1/2, -z+1/2'
'-x, -y, -z'
'x, -y-1/2, z-1/2'

loop_
_atom_site_label
_atom_site_type_symbol
_atom_site_fract_x
_atom_site_fract_y
_atom_site_fract_z
_atom_site_U_iso_or_equiv
_atom_site_adp_type
_atom_site_occupancy
_atom_site_symmetry_multiplicity
_atom_site_calc_flag
_atom_site_refinement_flags
_atom_site_disorder_assembly
_atom_site_disorder_group
C1 C 0.4268(5) 0.0797(3) 0.8336(3) 0.0351(13) Uani 1 1 d . . .
H1 H 0.4517 0.0472 0.8759 0.042 Uiso 1 1 calc R . .
C11 C 0.2633(6) 0.2623(3) 0.9022(3) 0.0426(15) Uani 1 1 d . . .
C12 C 0.3662(5) 0.2252(4) 0.9443(3) 0.0449(16) Uani 1 1 d . . .
C13 C 0.3289(6) 0.1547(4) 0.9502(3) 0.0539(19) Uani 1 1 d . . .
C14 C 0.2018(6) 0.1493(4) 0.9140(4) 0.0497(17) Uani 1 1 d . . .
C15 C 0.1613(5) 0.2163(4) 0.8842(3) 0.0438(16) Uani 1 1 d . . .
C16 C 0.2591(10) 0.3386(4) 0.8820(5) 0.087(3) Uani 1 1 d . . .
H16A H 0.21 0.3446 0.8315 0.13 Uiso 1 1 calc R . .
H16B H 0.3427 0.3556 0.8869 0.13 Uiso 1 1 calc R . .
H16C H 0.2219 0.3653 0.9144 0.13 Uiso 1 1 calc R . .
C17 C 0.4898(7) 0.2569(6) 0.9799(5) 0.097(4) Uani 1 1 d . . .
H17A H 0.5429 0.2217 1.01 0.146 Uiso 1 1 calc R . .
H17B H 0.4795 0.2962 1.0106 0.146 Uiso 1 1 calc R . .
H17C H 0.5275 0.2734 0.9424 0.146 Uiso 1 1 calc R . .
C18 C 0.4047(9) 0.0988(5) 0.9984(5) 0.100(4) Uani 1 1 d . . .
H18A H 0.3739 0.0527 0.9802 0.15 Uiso 1 1 calc R . .
H18B H 0.3984 0.1045 1.0483 0.15 Uiso 1 1 calc R . .
H18C H 0.4908 0.1033 0.9978 0.15 Uiso 1 1 calc R . .
C19 C 0.1207(10) 0.0864(5) 0.9107(6) 0.114(4) Uani 1 1 d . . .
H19A H 0.1715 0.0456 0.9295 0.17 Uiso 1 1 calc R . .
H19B H 0.0742 0.0779 0.8602 0.17 Uiso 1 1 calc R . .
H19C H 0.0637 0.0949 0.9404 0.17 Uiso 1 1 calc R . .
C20 C 0.0304(6) 0.2345(6) 0.8485(4) 0.087(3) Uani 1 1 d . . .
H20A H 0.0271 0.2698 0.8108 0.13 Uiso 1 1 calc R . .
H20B H -0.0079 0.2531 0.8849 0.13 Uiso 1 1 calc R . .
H20C H -0.0139 0.1927 0.8262 0.13 Uiso 1 1 calc R . .
C21 C 0.7322(5) 0.1111(4) 0.7652(4) 0.0434(16) Uani 1 1 d . . .
C22 C 0.7392(5) 0.0844(3) 0.8363(4) 0.0432(16) Uani 1 1 d . . .
C23 C 0.7357(5) 0.1417(4) 0.8833(4) 0.0438(15) Uani 1 1 d . . .
C24 C 0.7271(5) 0.2045(3) 0.8433(4) 0.0426(16) Uani 1 1 d . . .
C25 C 0.7217(5) 0.1856(4) 0.7696(4) 0.0476(17) Uani 1 1 d . . .
C26 C 0.7324(7) 0.0713(5) 0.6973(5) 0.075(2) Uani 1 1 d . . .
H26A H 0.6557 0.0803 0.6598 0.112 Uiso 1 1 calc R . .
H26B H 0.7394 0.0212 0.7082 0.112 Uiso 1 1 calc R . .
H26C H 0.8021 0.0863 0.6797 0.112 Uiso 1 1 calc R . .
C27 C 0.7658(7) 0.0095(4) 0.8613(5) 0.074(3) Uani 1 1 d . . .
H27A H 0.7059 -0.0057 0.8869 0.111 Uiso 1 1 calc R . .
H27B H 0.8487 0.0064 0.8942 0.111 Uiso 1 1 calc R . .
H27C H 0.76 -0.0206 0.819 0.111 Uiso 1 1 calc R . .
C28 C 0.7527(6) 0.1327(5) 0.9642(4) 0.074(2) Uani 1 1 d . . .
H28A H 0.6898 0.101 0.9723 0.111 Uiso 1 1 calc R . .
H28B H 0.745 0.1782 0.9861 0.111 Uiso 1 1 calc R . .
H28C H 0.8343 0.1133 0.9866 0.111 Uiso 1 1 calc R . .
C29 C 0.7241(6) 0.2781(4) 0.8691(5) 0.074(3) Uani 1 1 d . . .
H29A H 0.7847 0.3061 0.8533 0.11 Uiso 1 1 calc R . .
H29B H 0.7435 0.2787 0.9224 0.11 Uiso 1 1 calc R . .
H29C H 0.642 0.2978 0.8487 0.11 Uiso 1 1 calc R . .
C30 C 0.7052(7) 0.2367(4) 0.7079(5) 0.077(3) Uani 1 1 d . . .
H30A H 0.7007 0.2113 0.6626 0.116 Uiso 1 1 calc R . .
H30B H 0.775 0.2689 0.7179 0.116 Uiso 1 1 calc R . .
H30C H 0.6292 0.2631 0.7028 0.116 Uiso 1 1 calc R . .
C31 C 0.1792(5) -0.0351(3) 0.7106(4) 0.0461(16) Uani 1 1 d . . .
C32 C 0.2817(5) -0.0580(3) 0.7667(3) 0.0425(15) Uani 1 1 d . . .
C33 C 0.3835(5) -0.0653(3) 0.7348(3) 0.0404(14) Uani 1 1 d . . .
C34 C 0.3425(6) -0.0457(3) 0.6610(3) 0.0435(15) Uani 1 1 d . . .
C35 C 0.2177(6) -0.0281(3) 0.6466(4) 0.0488(17) Uani 1 1 d . . .
C36 C 0.0517(6) -0.0232(4) 0.7193(5) 0.072(2) Uani 1 1 d . . .
H36A H 0.0499 -0.0365 0.7686 0.109 Uiso 1 1 calc R . .
H36B H -0.0074 -0.0516 0.6838 0.109 Uiso 1 1 calc R . .
H36C H 0.0301 0.0262 0.7112 0.109 Uiso 1 1 calc R . .
C37 C 0.2852(7) -0.0771(4) 0.8436(4) 0.065(2) Uani 1 1 d . . .
H37A H 0.3445 -0.0473 0.8774 0.098 Uiso 1 1 calc R . .
H37B H 0.3097 -0.126 0.8525 0.098 Uiso 1 1 calc R . .
H37C H 0.2035 -0.0705 0.8511 0.098 Uiso 1 1 calc R . .
C38 C 0.5071(6) -0.0933(4) 0.7718(4) 0.063(2) Uani 1 1 d . . .
H38A H 0.5271 -0.0821 0.8238 0.095 Uiso 1 1 calc R . .
H38B H 0.5684 -0.0723 0.7505 0.095 Uiso 1 1 calc R . .
H38C H 0.5073 -0.1441 0.7656 0.095 Uiso 1 1 calc R . .
C39 C 0.4162(8) -0.0466(4) 0.6060(5) 0.075(2) Uani 1 1 d . . .
H39A H 0.4924 -0.0727 0.6256 0.112 Uiso 1 1 calc R . .
H39B H 0.4358 0.0014 0.5953 0.112 Uiso 1 1 calc R . .
H39C H 0.3682 -0.069 0.5612 0.112 Uiso 1 1 calc R . .
C40 C 0.1349(8) -0.0108(4) 0.5701(4) 0.077(3) Uani 1 1 d . . .
H40A H 0.1775 0.022 0.5459 0.116 Uiso 1 1 calc R . .
H40B H 0.0583 0.0103 0.5745 0.116 Uiso 1 1 calc R . .
H40C H 0.1163 -0.0538 0.5414 0.116 Uiso 1 1 calc R . .
C51 C 0.2394(5) 0.2328(3) 0.6399(3) 0.0368(14) Uani 1 1 d . . .
H51 H 0.3302 0.2284 0.6606 0.044 Uiso 1 1 calc R . .
C52 C 0.2068(5) 0.3115(3) 0.6286(4) 0.0452(16) Uani 1 1 d . . .
H52A H 0.2455 0.3365 0.6744 0.054 Uiso 1 1 calc R . .
H52B H 0.2432 0.3298 0.5906 0.054 Uiso 1 1 calc R . .
C53 C 0.0678(6) 0.3284(4) 0.6064(4) 0.0512(17) Uani 1 1 d . . .
H53A H 0.0569 0.3789 0.6133 0.061 Uiso 1 1 calc R . .
H53B H 0.034 0.3179 0.554 0.061 Uiso 1 1 calc R . .
C54 C -0.0059(5) 0.2873(3) 0.6499(4) 0.0438(15) Uani 1 1 d . . .
H54A H 0.0056 0.3105 0.6976 0.053 Uiso 1 1 calc R . .
H54B H -0.094 0.291 0.6237 0.053 Uiso 1 1 calc R . .
C55 C 0.0256(5) 0.2095(3) 0.6636(3) 0.0331(13) Uani 1 1 d . . .
H55 H -0.0172 0.1913 0.6994 0.04 Uiso 1 1 calc R . .
C56 C -0.0109(5) 0.1645(3) 0.5945(3) 0.0435(15) Uani 1 1 d . . .
H56A H -0.0994 0.1716 0.571 0.052 Uiso 1 1 calc R . .
H56B H 0.0007 0.1148 0.6088 0.052 Uiso 1 1 calc R . .
C57 C 0.0608(5) 0.1794(4) 0.5382(3) 0.0461(15) Uani 1 1 d . . .
H57A H 0.0278 0.2225 0.5114 0.055 Uiso 1 1 calc R . .
H57B H 0.0463 0.1407 0.5026 0.055 Uiso 1 1 calc R . .
C58 C 0.2008(5) 0.1882(4) 0.5706(3) 0.0466(16) Uani 1 1 d . . .
H58A H 0.238 0.1414 0.5816 0.056 Uiso 1 1 calc R . .
H58B H 0.2353 0.2096 0.5332 0.056 Uiso 1 1 calc R . .
O12 O 0.4472(3) 0.2189(2) 0.8042(2) 0.0338(9) Uani 1 1 d . . .
O13 O 0.2183(3) 0.13086(19) 0.72996(19) 0.0309(8) Uani 1 1 d . . .
O23 O 0.4531(3) 0.1041(2) 0.7007(2) 0.0371(9) Uani 1 1 d . . .
Ti1 Ti 0.31373(8) 0.17756(5) 0.82402(5) 0.0278(2) Uani 1 1 d . . .
Ti2 Ti 0.53946(8) 0.14180(5) 0.78890(6) 0.0315(3) Uani 1 1 d . . .
Ti3 Ti 0.33174(9) 0.05715(5) 0.72953(6) 0.0316(3) Uani 1 1 d . . .
B1 B 0.1730(5) 0.2019(3) 0.6982(3) 0.0285(14) Uani 1 1 d . . .
H1A H 0.206(4) 0.230(3) 0.753(3) 0.030(14) Uiso 1 1 d . . .

loop_
_atom_site_aniso_label
_atom_site_aniso_U_11
_atom_site_aniso_U_22
_atom_site_aniso_U_33
_atom_site_aniso_U_23
_atom_site_aniso_U_13
_atom_site_aniso_U_12
C1 0.028(3) 0.036(3) 0.039(3) 0.005(3) 0.006(2) 0.000(2)
C11 0.058(4) 0.043(4) 0.036(3) -0.002(3) 0.027(3) 0.008(3)
C12 0.031(3) 0.070(5) 0.036(3) -0.014(3) 0.013(3) -0.007(3)
C13 0.054(4) 0.083(6) 0.030(3) 0.010(3) 0.021(3) 0.027(4)
C14 0.048(4) 0.063(5) 0.048(4) -0.009(3) 0.031(3) -0.012(3)
C15 0.025(3) 0.074(5) 0.034(3) -0.009(3) 0.012(2) 0.006(3)
C16 0.149(9) 0.053(5) 0.076(6) -0.005(4) 0.061(6) 0.006(5)
C17 0.046(4) 0.173(11) 0.073(6) -0.055(6) 0.018(4) -0.030(6)
C18 0.137(8) 0.119(8) 0.063(5) 0.044(5) 0.057(6) 0.079(7)
C19 0.149(9) 0.099(8) 0.129(9) -0.034(7) 0.100(8) -0.072(7)
C20 0.042(4) 0.161(10) 0.059(5) -0.014(6) 0.018(4) 0.026(5)
C21 0.022(3) 0.054(4) 0.056(4) -0.007(3) 0.013(3) 0.005(3)
C22 0.015(3) 0.032(3) 0.076(5) 0.005(3) 0.002(3) -0.002(2)
C23 0.017(3) 0.054(4) 0.056(4) 0.004(3) 0.002(3) -0.003(3)
C24 0.015(3) 0.038(4) 0.072(5) 0.002(3) 0.006(3) -0.001(2)
C25 0.022(3) 0.045(4) 0.078(5) 0.018(4) 0.017(3) 0.002(3)
C26 0.047(4) 0.094(7) 0.088(6) -0.021(5) 0.025(4) 0.005(4)
C27 0.049(4) 0.040(4) 0.117(7) 0.018(4) -0.006(4) 0.000(3)
C28 0.038(4) 0.101(7) 0.071(5) 0.000(5) -0.004(3) 0.003(4)
C29 0.034(4) 0.042(4) 0.142(8) -0.021(5) 0.019(4) -0.009(3)
C30 0.054(4) 0.073(6) 0.114(7) 0.053(5) 0.038(4) 0.012(4)
C31 0.032(3) 0.025(3) 0.077(5) -0.009(3) 0.008(3) -0.006(3)
C32 0.041(3) 0.027(3) 0.055(4) 0.003(3) 0.005(3) -0.007(3)
C33 0.036(3) 0.025(3) 0.058(4) -0.005(3) 0.009(3) 0.004(3)
C34 0.054(4) 0.028(3) 0.047(4) -0.009(3) 0.012(3) -0.005(3)
C35 0.049(4) 0.030(3) 0.056(4) -0.005(3) -0.005(3) -0.005(3)
C36 0.038(4) 0.046(5) 0.130(8) -0.012(5) 0.017(4) -0.008(3)
C37 0.086(6) 0.034(4) 0.084(6) 0.002(4) 0.036(4) -0.005(4)
C38 0.045(4) 0.038(4) 0.094(6) 0.005(4) -0.001(4) 0.002(3)
C39 0.106(7) 0.052(5) 0.079(6) -0.010(4) 0.047(5) 0.004(5)
C40 0.091(6) 0.060(5) 0.056(5) -0.019(4) -0.024(4) 0.003(4)
C51 0.024(3) 0.047(4) 0.039(3) 0.007(3) 0.007(2) -0.002(3)
C52 0.038(3) 0.037(4) 0.060(4) 0.011(3) 0.011(3) -0.008(3)
C53 0.046(4) 0.039(4) 0.065(4) 0.014(3) 0.009(3) -0.002(3)
C54 0.030(3) 0.044(4) 0.056(4) 0.011(3) 0.008(3) 0.010(3)
C55 0.028(3) 0.033(3) 0.038(3) 0.008(3) 0.009(2) 0.000(2)
C56 0.033(3) 0.045(4) 0.047(4) 0.007(3) 0.002(3) -0.006(3)
C57 0.048(4) 0.051(4) 0.034(3) 0.001(3) 0.001(3) -0.004(3)
C58 0.049(4) 0.060(4) 0.034(3) 0.003(3) 0.016(3) -0.007(3)
O12 0.0202(18) 0.032(2) 0.049(2) -0.0006(18) 0.0085(16) -0.0030(16)
O13 0.0252(18) 0.030(2) 0.036(2) 0.0034(17) 0.0064(16) -0.0024(16)
O23 0.035(2) 0.035(2) 0.043(2) -0.0006(18) 0.0144(18) 0.0026(18)
Ti1 0.0212(4) 0.0322(6) 0.0307(5) 0.0000(4) 0.0081(4) -0.0001(4)
Ti2 0.0213(5) 0.0311(6) 0.0431(6) -0.0001(5) 0.0107(4) -0.0013(4)
Ti3 0.0276(5) 0.0279(6) 0.0377(6) -0.0007(5) 0.0059(4) 0.0006(4)
B1 0.025(3) 0.032(4) 0.026(3) 0.000(3) 0.003(2) 0.001(3)

loop_
_atom_type_symbol
_atom_type_description
_atom_type_scat_dispersion_real
_atom_type_scat_dispersion_imag
_atom_type_scat_source
C C 0.0033 0.0016 'International Tables Vol C Tables 4.2.6.8 and 6.1.1.4'
H H 0 0 'International Tables Vol C Tables 4.2.6.8 and 6.1.1.4'
O O 0.0106 0.006 'International Tables Vol C Tables 4.2.6.8 and 6.1.1.4'
Ti Ti 0.2776 0.4457 'International Tables Vol C Tables 4.2.6.8 and 6.1.1.4'
B B 0.0013 0.0007 'International Tables Vol C Tables 4.2.6.8 and 6.1.1.4'

loop_
_geom_angle_atom_site_label_1
_geom_angle_atom_site_label_2
_geom_angle_atom_site_label_3
_geom_angle
_geom_angle_site_symmetry_1
_geom_angle_site_symmetry_3
_geom_angle_publ_flag
Ti3 C1 Ti2 86.7(2) . . ?
Ti3 C1 Ti1 87.6(2) . . ?
Ti2 C1 Ti1 83.6(2) . . ?
Ti3 C1 H1 128 . . ?
Ti2 C1 H1 128 . . ?
Ti1 C1 H1 128 . . ?
C12 C11 C15 108.4(6) . . ?
C12 C11 C16 126.6(7) . . ?
C15 C11 C16 124.9(7) . . ?
C12 C11 Ti1 73.4(3) . . ?
C15 C11 Ti1 75.0(3) . . ?
C16 C11 Ti1 119.9(4) . . ?
C11 C12 C13 107.7(5) . . ?
C11 C12 C17 125.1(8) . . ?
C13 C12 C17 127.1(7) . . ?
C11 C12 Ti1 72.1(3) . . ?
C13 C12 Ti1 73.3(3) . . ?
C17 C12 Ti1 123.1(4) . . ?
C14 C13 C12 108.2(6) . . ?
C14 C13 C18 125.2(8) . . ?
C12 C13 C18 125.7(7) . . ?
C14 C13 Ti1 74.7(4) . . ?
C12 C13 Ti1 72.1(3) . . ?
C18 C13 Ti1 127.6(5) . . ?
C13 C14 C15 107.6(6) . . ?
C13 C14 C19 127.2(8) . . ?
C15 C14 C19 125.1(7) . . ?
C13 C14 Ti1 71.3(3) . . ?
C15 C14 Ti1 72.2(3) . . ?
C19 C14 Ti1 124.9(5) . . ?
C11 C15 C14 108.0(5) . . ?
C11 C15 C20 127.3(7) . . ?
C14 C15 C20 124.4(7) . . ?
C11 C15 Ti1 70.7(3) . . ?
C14 C15 Ti1 73.8(3) . . ?
C20 C15 Ti1 126.6(4) . . ?
C11 C16 H16A 109.5 . . ?
C11 C16 H16B 109.5 . . ?
H16A C16 H16B 109.5 . . ?
C11 C16 H16C 109.5 . . ?
H16A C16 H16C 109.5 . . ?
H16B C16 H16C 109.5 . . ?
C12 C17 H17A 109.5 . . ?
C12 C17 H17B 109.5 . . ?
H17A C17 H17B 109.5 . . ?
C12 C17 H17C 109.5 . . ?
H17A C17 H17C 109.5 . . ?
H17B C17 H17C 109.5 . . ?
C13 C18 H18A 109.5 . . ?
C13 C18 H18B 109.5 . . ?
H18A C18 H18B 109.5 . . ?
C13 C18 H18C 109.5 . . ?
H18A C18 H18C 109.5 . . ?
H18B C18 H18C 109.5 . . ?
C14 C19 H19A 109.5 . . ?
C14 C19 H19B 109.5 . . ?
H19A C19 H19B 109.5 . . ?
C14 C19 H19C 109.5 . . ?
H19A C19 H19C 109.5 . . ?
H19B C19 H19C 109.5 . . ?
C15 C20 H20A 109.5 . . ?
C15 C20 H20B 109.5 . . ?
H20A C20 H20B 109.5 . . ?
C15 C20 H20C 109.5 . . ?
H20A C20 H20C 109.5 . . ?
H20B C20 H20C 109.5 . . ?
C22 C21 C25 106.6(6) . . ?
C22 C21 C26 128.4(7) . . ?
C25 C21 C26 125.0(7) . . ?
C22 C21 Ti2 74.5(3) . . ?
C25 C21 Ti2 69.8(3) . . ?
C26 C21 Ti2 119.7(4) . . ?
C23 C22 C21 108.4(6) . . ?
C23 C22 C27 124.6(7) . . ?
C21 C22 C27 126.4(7) . . ?
C23 C22 Ti2 73.0(3) . . ?
C21 C22 Ti2 71.3(3) . . ?
C27 C22 Ti2 128.7(4) . . ?
C24 C23 C22 109.0(6) . . ?
C24 C23 C28 128.2(7) . . ?
C22 C23 C28 122.5(7) . . ?
C24 C23 Ti2 71.7(3) . . ?
C22 C23 Ti2 73.2(3) . . ?
C28 C23 Ti2 126.2(4) . . ?
C23 C24 C25 107.0(6) . . ?
C23 C24 C29 128.9(7) . . ?
C25 C24 C29 124.1(6) . . ?
C23 C24 Ti2 74.6(3) . . ?
C25 C24 Ti2 69.8(3) . . ?
C29 C24 Ti2 121.0(4) . . ?
C24 C25 C21 108.9(6) . . ?
C24 C25 C30 124.5(7) . . ?
C21 C25 C30 126.6(7) . . ?
C24 C25 Ti2 75.2(3) . . ?
C21 C25 Ti2 75.1(3) . . ?
C30 C25 Ti2 115.3(4) . . ?
C21 C26 H26A 109.5 . . ?
C21 C26 H26B 109.5 . . ?
H26A C26 H26B 109.5 . . ?
C21 C26 H26C 109.5 . . ?
H26A C26 H26C 109.5 . . ?
H26B C26 H26C 109.5 . . ?
C22 C27 H27A 109.5 . . ?
C22 C27 H27B 109.5 . . ?
H27A C27 H27B 109.5 . . ?
C22 C27 H27C 109.5 . . ?
H27A C27 H27C 109.5 . . ?
H27B C27 H27C 109.5 . . ?
C23 C28 H28A 109.5 . . ?
C23 C28 H28B 109.5 . . ?
H28A C28 H28B 109.5 . . ?
C23 C28 H28C 109.5 . . ?
H28A C28 H28C 109.5 . . ?
H28B C28 H28C 109.5 . . ?
C24 C29 H29A 109.5 . . ?
C24 C29 H29B 109.5 . . ?
H29A C29 H29B 109.5 . . ?
C24 C29 H29C 109.5 . . ?
H29A C29 H29C 109.5 . . ?
H29B C29 H29C 109.5 . . ?
C25 C30 H30A 109.5 . . ?
C25 C30 H30B 109.5 . . ?
H30A C30 H30B 109.5 . . ?
C25 C30 H30C 109.5 . . ?
H30A C30 H30C 109.5 . . ?
H30B C30 H30C 109.5 . . ?
C35 C31 C32 107.7(5) . . ?
C35 C31 C36 127.3(6) . . ?
C32 C31 C36 125.0(7) . . ?
C35 C31 Ti3 71.7(4) . . ?
C32 C31 Ti3 73.1(3) . . ?
C36 C31 Ti3 122.3(4) . . ?
C31 C32 C33 107.1(6) . . ?
C31 C32 C37 127.8(6) . . ?
C33 C32 C37 125.0(6) . . ?
C31 C32 Ti3 72.9(3) . . ?
C33 C32 Ti3 72.0(3) . . ?
C37 C32 Ti3 124.0(4) . . ?
C34 C33 C32 108.0(5) . . ?
C34 C33 C38 125.9(6) . . ?
C32 C33 C38 126.0(6) . . ?
C34 C33 Ti3 71.9(3) . . ?
C32 C33 Ti3 73.3(3) . . ?
C38 C33 Ti3 123.9(4) . . ?
C35 C34 C33 107.6(6) . . ?
C35 C34 C39 125.5(7) . . ?
C33 C34 C39 126.8(6) . . ?
C35 C34 Ti3 73.2(4) . . ?
C33 C34 Ti3 74.0(3) . . ?
C39 C34 Ti3 120.7(5) . . ?
C34 C35 C31 109.6(6) . . ?
C34 C35 C40 124.0(7) . . ?
C31 C35 C40 126.2(7) . . ?
C34 C35 Ti3 72.6(3) . . ?
C31 C35 Ti3 74.3(4) . . ?
C40 C35 Ti3 124.1(5) . . ?
C31 C36 H36A 109.5 . . ?
C31 C36 H36B 109.5 . . ?
H36A C36 H36B 109.5 . . ?
C31 C36 H36C 109.5 . . ?
H36A C36 H36C 109.5 . . ?
H36B C36 H36C 109.5 . . ?
C32 C37 H37A 109.5 . . ?
C32 C37 H37B 109.5 . . ?
H37A C37 H37B 109.5 . . ?
C32 C37 H37C 109.5 . . ?
H37A C37 H37C 109.5 . . ?
H37B C37 H37C 109.5 . . ?
C33 C38 H38A 109.5 . . ?
C33 C38 H38B 109.5 . . ?
H38A C38 H38B 109.5 . . ?
C33 C38 H38C 109.5 . . ?
H38A C38 H38C 109.5 . . ?
H38B C38 H38C 109.5 . . ?
C34 C39 H39A 109.5 . . ?
C34 C39 H39B 109.5 . . ?
H39A C39 H39B 109.5 . . ?
C34 C39 H39C 109.5 . . ?
H39A C39 H39C 109.5 . . ?
H39B C39 H39C 109.5 . . ?
C35 C40 H40A 109.5 . . ?
C35 C40 H40B 109.5 . . ?
H40A C40 H40B 109.5 . . ?
C35 C40 H40C 109.5 . . ?
H40A C40 H40C 109.5 . . ?
H40B C40 H40C 109.5 . . ?
C58 C51 C52 114.7(5) . . ?
C58 C51 B1 108.2(5) . . ?
C52 C51 B1 108.3(5) . . ?
C58 C51 H51 108.5 . . ?
C52 C51 H51 108.5 . . ?
B1 C51 H51 108.5 . . ?
C53 C52 C51 115.3(5) . . ?
C53 C52 H52A 108.5 . . ?
C51 C52 H52A 108.5 . . ?
C53 C52 H52B 108.5 . . ?
C51 C52 H52B 108.5 . . ?
H52A C52 H52B 107.5 . . ?
C54 C53 C52 113.7(5) . . ?
C54 C53 H53A 108.8 . . ?
C52 C53 H53A 108.8 . . ?
C54 C53 H53B 108.8 . . ?
C52 C53 H53B 108.8 . . ?
H53A C53 H53B 107.7 . . ?
C55 C54 C53 116.9(5) . . ?
C55 C54 H54A 108.1 . . ?
C53 C54 H54A 108.1 . . ?
C55 C54 H54B 108.1 . . ?
C53 C54 H54B 108.1 . . ?
H54A C54 H54B 107.3 . . ?
C56 C55 C54 113.6(5) . . ?
C56 C55 B1 107.9(4) . . ?
C54 C55 B1 108.7(5) . . ?
C56 C55 H55 108.8 . . ?
C54 C55 H55 108.8 . . ?
B1 C55 H55 108.8 . . ?
C55 C56 C57 115.2(5) . . ?
C55 C56 H56A 108.5 . . ?
C57 C56 H56A 108.5 . . ?
C55 C56 H56B 108.5 . . ?
C57 C56 H56B 108.5 . . ?
H56A C56 H56B 107.5 . . ?
C56 C57 C58 114.6(5) . . ?
C56 C57 H57A 108.6 . . ?
C58 C57 H57A 108.6 . . ?
C56 C57 H57B 108.6 . . ?
C58 C57 H57B 108.6 . . ?
H57A C57 H57B 107.6 . . ?
C51 C58 C57 115.4(5) . . ?
C51 C58 H58A 108.4 . . ?
C57 C58 H58A 108.4 . . ?
C51 C58 H58B 108.4 . . ?
C57 C58 H58B 108.4 . . ?
H58A C58 H58B 107.5 . . ?
Ti1 O12 Ti2 102.42(19) . . ?
B1 O13 Ti3 144.5(3) . . ?
B1 O13 Ti1 90.0(3) . . ?
Ti3 O13 Ti1 97.55(15) . . ?
Ti3 O23 Ti2 99.88(19) . . ?
O12 Ti1 O13 106.19(16) . . ?
O12 Ti1 C1 84.00(19) . . ?
O13 Ti1 C1 81.95(18) . . ?
O12 Ti1 C11 100.6(2) . . ?
O13 Ti1 C11 133.95(19) . . ?
C1 Ti1 C11 138.3(2) . . ?
O12 Ti1 C12 91.6(2) . . ?
O13 Ti1 C12 161.72(17) . . ?
C1 Ti1 C12 104.6(2) . . ?
C11 Ti1 C12 34.5(2) . . ?
O12 Ti1 C13 116.4(2) . . ?
O13 Ti1 C13 132.8(2) . . ?
C1 Ti1 C13 83.2(2) . . ?
C11 Ti1 C13 57.4(2) . . ?
C12 Ti1 C13 34.6(2) . . ?
O12 Ti1 C15 134.0(2) . . ?
O13 Ti1 C15 105.99(18) . . ?
C1 Ti1 C15 132.5(2) . . ?
C11 Ti1 C15 34.3(2) . . ?
C12 Ti1 C15 56.9(2) . . ?
C13 Ti1 C15 56.7(2) . . ?
O12 Ti1 C14 148.2(2) . . ?
O13 Ti1 C14 105.59(19) . . ?
C1 Ti1 C14 98.5(2) . . ?
C11 Ti1 C14 57.0(2) . . ?
C12 Ti1 C14 56.9(2) . . ?
C13 Ti1 C14 34.0(2) . . ?
C15 Ti1 C14 34.0(2) . . ?
O12 Ti1 B1 93.83(19) . . ?
O13 Ti1 B1 36.78(18) . . ?
C1 Ti1 B1 115.3(2) . . ?
C11 Ti1 B1 105.8(2) . . ?
C12 Ti1 B1 140.1(2) . . ?
C13 Ti1 B1 146.7(2) . . ?
C15 Ti1 B1 92.7(2) . . ?
C14 Ti1 B1 113.1(2) . . ?
O12 Ti1 Ti2 39.35(13) . . ?
O13 Ti1 Ti2 89.04(11) . . ?
C1 Ti1 Ti2 45.81(14) . . ?
C11 Ti1 Ti2 133.13(16) . . ?
C12 Ti1 Ti2 107.84(14) . . ?
C13 Ti1 Ti2 111.05(16) . . ?
C15 Ti1 Ti2 164.77(15) . . ?
C14 Ti1 Ti2 139.85(18) . . ?
B1 Ti1 Ti2 101.08(14) . . ?
O12 Ti1 Ti3 90.90(13) . . ?
O13 Ti1 Ti3 39.62(10) . . ?
C1 Ti1 Ti3 43.19(15) . . ?
C11 Ti1 Ti3 168.46(16) . . ?
C12 Ti1 Ti3 147.09(18) . . ?
C13 Ti1 Ti3 117.9(2) . . ?
C15 Ti1 Ti3 134.22(17) . . ?
C14 Ti1 Ti3 112.70(18) . . ?
B1 Ti1 Ti3 72.35(15) . . ?
Ti2 Ti1 Ti3 57.71(4) . . ?
O12 Ti1 H1A 91.5(15) . . ?
O13 Ti1 H1A 60.5(16) . . ?
C1 Ti1 H1A 139.3(16) . . ?
C11 Ti1 H1A 82.4(16) . . ?
C12 Ti1 H1A 116.0(16) . . ?
C13 Ti1 H1A 133.4(15) . . ?
C15 Ti1 H1A 76.9(15) . . ?
C14 Ti1 H1A 105.9(15) . . ?
B1 Ti1 H1A 24.5(16) . . ?
Ti2 Ti1 H1A 113.8(15) . . ?
Ti3 Ti1 H1A 96.7(16) . . ?
O23 Ti2 O12 105.63(17) . . ?
O23 Ti2 C1 85.3(2) . . ?
O12 Ti2 C1 87.6(2) . . ?
O23 Ti2 C25 105.6(2) . . ?
O12 Ti2 C25 107.0(2) . . ?
C1 Ti2 C25 158.1(2) . . ?
O23 Ti2 C21 90.96(19) . . ?
O12 Ti2 C21 142.1(2) . . ?
C1 Ti2 C21 128.3(2) . . ?
C25 Ti2 C21 35.1(2) . . ?
O23 Ti2 C24 140.6(2) . . ?
O12 Ti2 C24 90.17(19) . . ?
C1 Ti2 C24 132.1(2) . . ?
C25 Ti2 C24 35.1(2) . . ?
C21 Ti2 C24 57.9(2) . . ?
O23 Ti2 C23 145.0(2) . . ?
O12 Ti2 C23 108.5(2) . . ?
C1 Ti2 C23 103.4(2) . . ?
C25 Ti2 C23 57.0(2) . . ?
C21 Ti2 C23 56.8(2) . . ?
C24 Ti2 C23 33.8(2) . . ?
O23 Ti2 C22 111.6(2) . . ?
O12 Ti2 C22 142.2(2) . . ?
C1 Ti2 C22 101.3(2) . . ?
C25 Ti2 C22 57.2(2) . . ?
C21 Ti2 C22 34.2(2) . . ?
C24 Ti2 C22 56.6(2) . . ?
C23 Ti2 C22 33.7(2) . . ?
O23 Ti2 Ti3 39.98(12) . . ?
O12 Ti2 Ti3 94.42(12) . . ?
C1 Ti2 Ti3 45.87(16) . . ?
C25 Ti2 Ti3 144.39(19) . . ?
C21 Ti2 Ti3 118.66(16) . . ?
C24 Ti2 Ti3 174.80(15) . . ?
C23 Ti2 Ti3 141.55(17) . . ?
C22 Ti2 Ti3 118.22(15) . . ?
O23 Ti2 Ti1 91.19(12) . . ?
O12 Ti2 Ti1 38.23(11) . . ?
C1 Ti2 Ti1 50.63(16) . . ?
C25 Ti2 Ti1 145.08(18) . . ?
C21 Ti2 Ti1 177.46(16) . . ?
C24 Ti2 Ti1 120.73(16) . . ?
C23 Ti2 Ti1 120.73(16) . . ?
C22 Ti2 Ti1 143.41(17) . . ?
Ti3 Ti2 Ti1 62.54(5) . . ?
O23 Ti3 O13 101.27(17) . . ?
O23 Ti3 C1 87.0(2) . . ?
O13 Ti3 C1 91.0(2) . . ?
O23 Ti3 C34 95.0(2) . . ?
O13 Ti3 C34 138.3(2) . . ?
C1 Ti3 C34 128.2(2) . . ?
O23 Ti3 C35 116.6(2) . . ?
O13 Ti3 C35 105.3(2) . . ?
C1 Ti3 C35 147.1(2) . . ?
C34 Ti3 C35 34.2(2) . . ?
O23 Ti3 C33 107.1(2) . . ?
O13 Ti3 C33 150.99(18) . . ?
C1 Ti3 C33 96.2(2) . . ?
C34 Ti3 C33 34.1(2) . . ?
C35 Ti3 C33 56.4(2) . . ?
O23 Ti3 C31 150.1(2) . . ?
O13 Ti3 C31 95.05(19) . . ?
C1 Ti3 C31 117.9(2) . . ?
C34 Ti3 C31 57.0(2) . . ?
C35 Ti3 C31 34.0(2) . . ?
C33 Ti3 C31 56.8(2) . . ?
O23 Ti3 C32 141.25(19) . . ?
O13 Ti3 C32 117.45(19) . . ?
C1 Ti3 C32 90.7(2) . . ?
C34 Ti3 C32 57.3(2) . . ?
C35 Ti3 C32 56.4(2) . . ?
C33 Ti3 C32 34.7(2) . . ?
C31 Ti3 C32 33.9(2) . . ?
O23 Ti3 Ti2 40.14(13) . . ?
O13 Ti3 Ti2 93.48(12) . . ?
C1 Ti3 Ti2 47.41(16) . . ?
C34 Ti3 Ti2 122.27(16) . . ?
C35 Ti3 Ti2 153.81(18) . . ?
C33 Ti3 Ti2 112.01(15) . . ?
C31 Ti3 Ti2 163.17(17) . . ?
C32 Ti3 Ti2 129.59(15) . . ?
O23 Ti3 Ti1 88.88(13) . . ?
O13 Ti3 Ti1 42.83(11) . . ?
C1 Ti3 Ti1 49.18(17) . . ?
C34 Ti3 Ti1 175.26(16) . . ?
C35 Ti3 Ti1 144.92(17) . . ?
C33 Ti3 Ti1 141.80(16) . . ?
C31 Ti3 Ti1 119.61(17) . . ?
C32 Ti3 Ti1 117.99(17) . . ?
Ti2 Ti3 Ti1 59.76(4) . . ?
O13 B1 C51 115.7(4) . . ?
O13 B1 C55 116.1(5) . . ?
C51 B1 C55 107.7(4) . . ?
O13 B1 Ti1 53.3(2) . . ?
C51 B1 Ti1 115.4(4) . . ?
C55 B1 Ti1 135.5(4) . . ?
O13 B1 H1A 94(3) . . ?
C51 B1 H1A 111(3) . . ?
C55 B1 H1A 112(2) . . ?

loop_
_geom_bond_atom_site_label_1
_geom_bond_atom_site_label_2
_geom_bond_distance
_geom_bond_site_symmetry_2
_geom_bond_publ_flag
C1 Ti3 2.034(6) . ?
C1 Ti2 2.087(6) . ?
C1 Ti1 2.250(6) . ?
C1 H1 1 . ?
C11 C12 1.416(9) . ?
C11 C15 1.420(9) . ?
C11 C16 1.511(10) . ?
C11 Ti1 2.377(6) . ?
C12 C13 1.430(10) . ?
C12 C17 1.508(9) . ?
C12 Ti1 2.393(6) . ?
C13 C14 1.422(9) . ?
C13 C18 1.518(10) . ?
C13 Ti1 2.409(6) . ?
C14 C15 1.429(10) . ?
C14 C19 1.505(10) . ?
C14 Ti1 2.452(6) . ?
C15 C20 1.496(9) . ?
C15 Ti1 2.432(5) . ?
C16 H16A 0.98 . ?
C16 H16B 0.98 . ?
C16 H16C 0.98 . ?
C17 H17A 0.98 . ?
C17 H17B 0.98 . ?
C17 H17C 0.98 . ?
C18 H18A 0.98 . ?
C18 H18B 0.98 . ?
C18 H18C 0.98 . ?
C19 H19A 0.98 . ?
C19 H19B 0.98 . ?
C19 H19C 0.98 . ?
C20 H20A 0.98 . ?
C20 H20B 0.98 . ?
C20 H20C 0.98 . ?
C21 C22 1.432(9) . ?
C21 C25 1.437(9) . ?
C21 C26 1.505(10) . ?
C21 Ti2 2.416(5) . ?
C22 C23 1.425(9) . ?
C22 C27 1.517(9) . ?
C22 Ti2 2.457(5) . ?
C23 C24 1.415(9) . ?
C23 C28 1.514(10) . ?
C23 Ti2 2.454(6) . ?
C24 C25 1.437(9) . ?
C24 C29 1.500(9) . ?
C24 Ti2 2.417(6) . ?
C25 C30 1.505(9) . ?
C25 Ti2 2.346(5) . ?
C26 H26A 0.98 . ?
C26 H26B 0.98 . ?
C26 H26C 0.98 . ?
C27 H27A 0.98 . ?
C27 H27B 0.98 . ?
C27 H27C 0.98 . ?
C28 H28A 0.98 . ?
C28 H28B 0.98 . ?
C28 H28C 0.98 . ?
C29 H29A 0.98 . ?
C29 H29B 0.98 . ?
C29 H29C 0.98 . ?
C30 H30A 0.98 . ?
C30 H30B 0.98 . ?
C30 H30C 0.98 . ?
C31 C35 1.409(10) . ?
C31 C32 1.419(9) . ?
C31 C36 1.513(9) . ?
C31 Ti3 2.429(6) . ?
C32 C33 1.447(9) . ?
C32 C37 1.503(9) . ?
C32 Ti3 2.432(6) . ?
C33 C34 1.409(9) . ?
C33 C38 1.487(8) . ?
C33 Ti3 2.415(6) . ?
C34 C35 1.406(9) . ?
C34 C39 1.507(9) . ?
C34 Ti3 2.388(6) . ?
C35 C40 1.543(9) . ?
C35 Ti3 2.396(6) . ?
C36 H36A 0.98 . ?
C36 H36B 0.98 . ?
C36 H36C 0.98 . ?
C37 H37A 0.98 . ?
C37 H37B 0.98 . ?
C37 H37C 0.98 . ?
C38 H38A 0.98 . ?
C38 H38B 0.98 . ?
C38 H38C 0.98 . ?
C39 H39A 0.98 . ?
C39 H39B 0.98 . ?
C39 H39C 0.98 . ?
C40 H40A 0.98 . ?
C40 H40B 0.98 . ?
C40 H40C 0.98 . ?
C51 C58 1.536(8) . ?
C51 C52 1.554(9) . ?
C51 B1 1.614(8) . ?
C51 H51 1 . ?
C52 C53 1.548(8) . ?
C52 H52A 0.99 . ?
C52 H52B 0.99 . ?
C53 C54 1.542(8) . ?
C53 H53A 0.99 . ?
C53 H53B 0.99 . ?
C54 C55 1.540(8) . ?
C54 H54A 0.99 . ?
C54 H54B 0.99 . ?
C55 C56 1.538(8) . ?
C55 B1 1.627(8) . ?
C55 H55 1 . ?
C56 C57 1.538(8) . ?
C56 H56A 0.99 . ?
C56 H56B 0.99 . ?
C57 C58 1.547(8) . ?
C57 H57A 0.99 . ?
C57 H57B 0.99 . ?
C58 H58A 0.99 . ?
C58 H58B 0.99 . ?
O12 Ti1 1.833(4) . ?
O12 Ti2 1.877(4) . ?
O13 B1 1.522(7) . ?
O13 Ti3 1.911(4) . ?
O13 Ti1 2.037(4) . ?
O23 Ti3 1.845(4) . ?
O23 Ti2 1.852(4) . ?
Ti1 B1 2.541(6) . ?
Ti1 Ti2 2.8919(15) . ?
Ti1 Ti3 2.970(2) . ?
Ti1 H1A 1.86(5) . ?
Ti2 Ti3 2.8297(17) . ?
B1 H1A 1.14(5) . ?
